data_4088149
loop_
_publ_author_name
'Liedtke, Ren\'e'
'Eller, Christina'
'Daniliuc, Constantin G.'
'Williams, Kamille'
'Warren, Timothy H.'
'Tesch, Matthias'
'Studer, Armido'
'Kehr, Gerald'
'Erker, Gerhard'

_publ_section_title
;
 FLPNO Nitroxide Radical Formation by a 1,1-Carboboration Route
;
_journal_issue 1
_journal_name_full Organometallics
_journal_page_first 55
_journal_paper_doi 10.1021/acs.organomet.5b00886
_journal_volume 35
_journal_year 2015
_chemical_formula_sum 'C43 H23 B F15 P Si'
_chemical_formula_weight 894.48
_space_group_IT_number 2
_space_group_name_Hall '-P 1'
_space_group_name_H-M_alt 'P -1'
_symmetry_cell_setting triclinic
_symmetry_space_group_name_H-M 'P -1'
_atom_sites_solution_hydrogens geom
_atom_sites_solution_primary direct
_atom_sites_solution_secondary difmap
_audit_creation_method SHELXL-97
_cell_angle_alpha 104.187(2)
_cell_angle_beta 95.6480(10)
_cell_angle_gamma 95.170(2)
_cell_formula_units_Z 2
_cell_length_a 10.4133(4)
_cell_length_b 11.9484(5)
_cell_length_c 18.3165(9)
_cell_measurement_reflns_used 5624
_cell_measurement_temperature 223(2)
_cell_measurement_theta_max 28.28
_cell_measurement_theta_min 4.08
_cell_volume 2183.28(17)
_computing_cell_refinement 'Collect (Nonius B.V., 1998)'
_computing_data_collection 'Collect (Nonius B.V., 1998)'
_computing_data_reduction 'Denzo-SMN (Otwinowski & Minor, 1997)'
_computing_molecular_graphics 'XP (BrukerAXS, 2000)'
_computing_publication_material 'SHELXL-97 (Sheldrick, 1997)'
_computing_structure_refinement 'SHELXL-97 (Sheldrick, 1997)'
_computing_structure_solution 'SHELXS-97 (Sheldrick, 1990)'
_diffrn_ambient_temperature 223(2)
_diffrn_measured_fraction_theta_full 0.972
_diffrn_measured_fraction_theta_max 0.972
_diffrn_measurement_device_type 'Nonius KappaCCD APEXII'
_diffrn_measurement_method '\w and \f scans'
_diffrn_radiation_monochromator 'Montel mirror'
_diffrn_radiation_source 'rotating anode Nonius FR591'
_diffrn_radiation_type MoK\a
_diffrn_radiation_wavelength 0.71073
_diffrn_reflns_av_R_equivalents 0.049
_diffrn_reflns_av_sigmaI/netI 0.0360
_diffrn_reflns_limit_h_max 12
_diffrn_reflns_limit_h_min 0
_diffrn_reflns_limit_k_max 14
_diffrn_reflns_limit_k_min -14
_diffrn_reflns_limit_l_max 21
_diffrn_reflns_limit_l_min -21
_diffrn_reflns_number 20885
_diffrn_reflns_theta_full 25.00
_diffrn_reflns_theta_max 25.00
_diffrn_reflns_theta_min 4.10
_exptl_absorpt_coefficient_mu 0.184
_exptl_absorpt_correction_T_max 0.9927
_exptl_absorpt_correction_T_min 0.9783
_exptl_absorpt_correction_type multi-scan
_exptl_absorpt_process_details 'Denzo (Otwinowski, Borek, Majewski & Minor, 2003)'
_exptl_crystal_colour 'pale yellow'
_exptl_crystal_density_diffrn 1.361
_exptl_crystal_density_method 'not measured'
_exptl_crystal_description prism
_exptl_crystal_F_000 900
_exptl_crystal_size_max 0.12
_exptl_crystal_size_mid 0.07
_exptl_crystal_size_min 0.04
_refine_diff_density_max 0.454
_refine_diff_density_min -0.328
_refine_diff_density_rms 0.066
_refine_ls_extinction_method none
_refine_ls_goodness_of_fit_ref 1.061
_refine_ls_hydrogen_treatment constr
_refine_ls_matrix_type full
_refine_ls_number_parameters 587
_refine_ls_number_reflns 7473
_refine_ls_number_restraints 91
_refine_ls_restrained_S_all 1.069
_refine_ls_R_factor_all 0.0920
_refine_ls_R_factor_gt 0.0735
_refine_ls_shift/su_max 0.000
_refine_ls_shift/su_mean 0.000
_refine_ls_structure_factor_coef Fsqd
_refine_ls_weighting_details 'calc w=1/[\s^2^(Fo^2^)+(0.0826P)^2^+2.9722P] where P=(Fo^2^+2Fc^2^)/3'
_refine_ls_weighting_scheme calc
_refine_ls_wR_factor_gt 0.1833
_refine_ls_wR_factor_ref 0.1957
_reflns_number_gt 5903
_reflns_number_total 7473
_reflns_threshold_expression >2sigma(I)
_cod_data_source_file om5b00886_si_002.cif
_cod_data_source_block erk7306
_cod_original_cell_volume 2183.28(16)
_cod_original_sg_symbol_H-M P-1
_cod_database_code 4088149

loop_
_symmetry_equiv_pos_as_xyz
'x, y, z'
'-x, -y, -z'

loop_
_atom_site_label
_atom_site_type_symbol
_atom_site_fract_x
_atom_site_fract_y
_atom_site_fract_z
_atom_site_U_iso_or_equiv
_atom_site_adp_type
_atom_site_occupancy
_atom_site_symmetry_multiplicity
_atom_site_calc_flag
_atom_site_refinement_flags
_atom_site_disorder_assembly
_atom_site_disorder_group
P1 P 0.98188(8) 0.75444(7) 0.19587(5) 0.0416(2) Uani 1 1 d . . .
B1 B 1.1438(4) 0.6709(3) 0.1939(2) 0.0409(9) Uani 1 1 d . . .
C1 C 1.1883(3) 0.7834(3) 0.26792(19) 0.0379(7) Uani 1 1 d . . .
C2 C 1.0887(3) 0.8472(3) 0.2745(2) 0.0402(8) Uani 1 1 d . . .
C6 C 1.0682(3) 0.9543(3) 0.3307(2) 0.0418(8) Uani 1 1 d . . .
C7 C 0.9561(4) 0.9549(3) 0.3669(2) 0.0557(10) Uani 1 1 d . . .
H7 H 0.8930 0.8896 0.3522 0.067 Uiso 1 1 calc R . .
C10 C 1.1357(4) 1.1491(3) 0.4087(2) 0.0522(9) Uani 1 1 d . . .
H10 H 1.1968 1.2159 0.4231 0.063 Uiso 1 1 calc R . .
C8 C 0.9357(4) 1.0487(4) 0.4233(3) 0.0653(12) Uani 1 1 d . . .
H8 H 0.8600 1.0469 0.4473 0.078 Uiso 1 1 calc R . .
C9 C 1.0278(4) 1.1464(4) 0.4448(2) 0.0627(11) Uani 1 1 d . . .
H9 H 1.0155 1.2102 0.4842 0.075 Uiso 1 1 calc R . .
C5 C 1.1582(3) 1.0555(3) 0.3508(2) 0.0427(8) Uani 1 1 d . . .
C4 C 1.2690(4) 1.0694(3) 0.3120(2) 0.0501(9) Uani 1 1 d . A .
C3 C 1.3605(4) 1.0951(4) 0.2811(3) 0.0606(11) Uani 1 1 d D . .
Si1 Si 1.4857(5) 1.1577(5) 0.2343(3) 0.0619(14) Uani 0.65(2) 1 d PDU A 1
C11 C 1.4164(12) 1.2763(9) 0.2011(8) 0.104(4) Uani 0.65(2) 1 d PDU A 1
H11A H 1.4795 1.3126 0.1759 0.156 Uiso 0.65(2) 1 calc PR A 1
H11B H 1.3949 1.3337 0.2442 0.156 Uiso 0.65(2) 1 calc PR A 1
H11C H 1.3384 1.2447 0.1659 0.156 Uiso 0.65(2) 1 calc PR A 1
C12 C 1.6297(11) 1.2211(15) 0.3042(7) 0.121(5) Uani 0.65(2) 1 d PDU A 1
H12A H 1.6966 1.2534 0.2794 0.181 Uiso 0.65(2) 1 calc PR A 1
H12B H 1.6625 1.1611 0.3257 0.181 Uiso 0.65(2) 1 calc PR A 1
H12C H 1.6058 1.2821 0.3444 0.181 Uiso 0.65(2) 1 calc PR A 1
C13 C 1.5330(17) 1.0459(12) 0.1558(9) 0.136(6) Uani 0.65(2) 1 d PDU A 1
H13A H 1.5999 1.0808 0.1323 0.204 Uiso 0.65(2) 1 calc PR A 1
H13B H 1.4578 1.0138 0.1184 0.204 Uiso 0.65(2) 1 calc PR A 1
H13C H 1.5660 0.9844 0.1755 0.204 Uiso 0.65(2) 1 calc PR A 1
Si1A Si 1.4948(13) 1.1438(14) 0.2338(8) 0.102(5) Uani 0.35(2) 1 d PDU A 2
C11A C 1.475(3) 1.2975(16) 0.239(2) 0.155(11) Uani 0.35(2) 1 d PDU A 2
H11D H 1.5411 1.3300 0.2139 0.233 Uiso 0.35(2) 1 calc PR A 2
H11E H 1.4824 1.3411 0.2916 0.233 Uiso 0.35(2) 1 calc PR A 2
H11F H 1.3895 1.3022 0.2137 0.233 Uiso 0.35(2) 1 calc PR A 2
C12A C 1.6533(16) 1.143(3) 0.2867(12) 0.117(8) Uani 0.35(2) 1 d PDU A 2
H12D H 1.7215 1.1723 0.2614 0.176 Uiso 0.35(2) 1 calc PR A 2
H12E H 1.6649 1.0642 0.2888 0.176 Uiso 0.35(2) 1 calc PR A 2
H12F H 1.6574 1.1920 0.3378 0.176 Uiso 0.35(2) 1 calc PR A 2
C13A C 1.486(2) 1.0544(16) 0.1351(9) 0.079(5) Uani 0.35(2) 1 d PDU A 2
H13D H 1.5542 1.0848 0.1104 0.119 Uiso 0.35(2) 1 calc PR A 2
H13E H 1.4019 1.0568 0.1076 0.119 Uiso 0.35(2) 1 calc PR A 2
H13F H 1.4963 0.9747 0.1354 0.119 Uiso 0.35(2) 1 calc PR A 2
C21 C 0.9260(4) 0.8218(3) 0.1233(2) 0.0497(9) Uani 1 1 d . . .
C22 C 0.9018(5) 0.9383(4) 0.1410(3) 0.0695(12) Uani 1 1 d . . .
H22 H 0.9120 0.9824 0.1917 0.083 Uiso 1 1 calc R . .
C23 C 0.8634(6) 0.9871(4) 0.0835(3) 0.0856(16) Uani 1 1 d . . .
H23 H 0.8491 1.0657 0.0950 0.103 Uiso 1 1 calc R . .
C24 C 0.8454(6) 0.9230(4) 0.0094(3) 0.0831(15) Uani 1 1 d . . .
H24 H 0.8187 0.9576 -0.0295 0.100 Uiso 1 1 calc R . .
C25 C 0.8663(6) 0.8085(4) -0.0077(3) 0.0792(15) Uani 1 1 d . . .
H25 H 0.8519 0.7641 -0.0585 0.095 Uiso 1 1 calc R . .
C26 C 0.9082(5) 0.7582(4) 0.0486(2) 0.0640(11) Uani 1 1 d . . .
H26 H 0.9248 0.6802 0.0362 0.077 Uiso 1 1 calc R . .
C31 C 0.8402(4) 0.6904(3) 0.2278(2) 0.0521(9) Uani 1 1 d . . .
C32 C 0.7188(4) 0.6742(4) 0.1852(3) 0.0668(12) Uani 1 1 d . . .
H32 H 0.7081 0.6997 0.1406 0.080 Uiso 1 1 calc R . .
C33 C 0.6129(5) 0.6198(5) 0.2094(4) 0.093(2) Uani 1 1 d . . .
H33 H 0.5306 0.6080 0.1808 0.112 Uiso 1 1 calc R . .
C34 C 0.6280(6) 0.5835(5) 0.2744(5) 0.103(2) Uani 1 1 d . . .
H34 H 0.5556 0.5478 0.2904 0.124 Uiso 1 1 calc R . .
C35 C 0.7485(6) 0.5987(5) 0.3169(4) 0.0946(18) Uani 1 1 d . . .
H35 H 0.7585 0.5733 0.3616 0.114 Uiso 1 1 calc R . .
C36 C 0.8543(5) 0.6519(4) 0.2928(3) 0.0702(12) Uani 1 1 d . . .
H36 H 0.9366 0.6620 0.3212 0.084 Uiso 1 1 calc R . .
C41 C 1.3088(3) 0.8125(3) 0.3231(2) 0.0422(8) Uani 1 1 d . . .
F42 F 1.1900(2) 0.7957(2) 0.42402(13) 0.0693(7) Uani 1 1 d . . .
C42 C 1.3042(4) 0.8188(3) 0.3992(2) 0.0502(9) Uani 1 1 d . . .
F43 F 1.4047(3) 0.8508(3) 0.52467(15) 0.0983(10) Uani 1 1 d . . .
C43 C 1.4130(5) 0.8459(4) 0.4512(2) 0.0679(12) Uani 1 1 d . . .
F44 F 1.6402(3) 0.8956(3) 0.47816(19) 0.1033(11) Uani 1 1 d . . .
C44 C 1.5320(4) 0.8682(4) 0.4276(3) 0.0701(13) Uani 1 1 d . . .
F45 F 1.6553(2) 0.8876(3) 0.33081(19) 0.0945(10) Uani 1 1 d . . .
C45 C 1.5404(4) 0.8631(4) 0.3536(3) 0.0638(12) Uani 1 1 d . . .
F46 F 1.4417(2) 0.8315(2) 0.22938(14) 0.0640(6) Uani 1 1 d . . .
C46 C 1.4292(4) 0.8345(3) 0.3020(2) 0.0497(9) Uani 1 1 d . . .
C51 C 1.2196(3) 0.6628(3) 0.12025(19) 0.0426(8) Uani 1 1 d . . .
F52 F 1.2093(2) 0.86056(18) 0.12271(13) 0.0595(6) Uani 1 1 d . . .
C52 C 1.2464(4) 0.7566(3) 0.0897(2) 0.0483(9) Uani 1 1 d . . .
F53 F 1.3268(3) 0.8457(2) -0.00114(16) 0.0807(8) Uani 1 1 d . . .
C53 C 1.3081(4) 0.7523(4) 0.0263(2) 0.0581(10) Uani 1 1 d . . .
F54 F 1.4093(3) 0.6432(3) -0.07234(16) 0.0915(9) Uani 1 1 d . . .
C54 C 1.3496(4) 0.6496(4) -0.0100(2) 0.0614(11) Uani 1 1 d . . .
F55 F 1.3689(3) 0.4531(2) -0.01681(15) 0.0783(8) Uani 1 1 d . . .
C55 C 1.3289(4) 0.5551(4) 0.0176(2) 0.0556(10) Uani 1 1 d . . .
F56 F 1.2534(3) 0.46380(18) 0.10449(14) 0.0662(7) Uani 1 1 d . . .
C56 C 1.2658(4) 0.5622(3) 0.0806(2) 0.0474(8) Uani 1 1 d . . .
C61 C 1.1047(3) 0.5461(3) 0.2114(2) 0.0420(8) Uani 1 1 d . . .
F62 F 1.2707(2) 0.5709(2) 0.31340(15) 0.0705(7) Uani 1 1 d . . .
C62 C 1.1651(4) 0.5069(3) 0.2684(2) 0.0493(9) Uani 1 1 d . . .
F63 F 1.1936(3) 0.3687(2) 0.33914(17) 0.0960(10) Uani 1 1 d . . .
C63 C 1.1282(5) 0.4013(4) 0.2834(3) 0.0651(11) Uani 1 1 d . . .
F64 F 0.9868(3) 0.2271(2) 0.2515(2) 0.0997(10) Uani 1 1 d . . .
C64 C 1.0243(5) 0.3298(3) 0.2382(3) 0.0665(12) Uani 1 1 d . . .
F65 F 0.8612(3) 0.2937(2) 0.13527(18) 0.0855(9) Uani 1 1 d . . .
C65 C 0.9617(4) 0.3638(3) 0.1803(3) 0.0594(10) Uani 1 1 d . . .
F66 F 0.9396(2) 0.49607(19) 0.10695(14) 0.0656(7) Uani 1 1 d . . .
C66 C 1.0026(4) 0.4691(3) 0.1674(2) 0.0505(9) Uani 1 1 d . . .

loop_
_atom_site_aniso_label
_atom_site_aniso_U_11
_atom_site_aniso_U_22
_atom_site_aniso_U_33
_atom_site_aniso_U_23
_atom_site_aniso_U_13
_atom_site_aniso_U_12
P1 0.0377(5) 0.0357(5) 0.0495(5) 0.0098(4) 0.0003(4) 0.0029(3)
B1 0.038(2) 0.039(2) 0.045(2) 0.0103(16) -0.0002(17) 0.0049(15)
C1 0.0361(17) 0.0367(17) 0.0431(19) 0.0160(14) 0.0039(14) 0.0019(13)
C2 0.0352(17) 0.0375(17) 0.048(2) 0.0122(14) 0.0053(15) 0.0001(13)
C6 0.0411(18) 0.0395(18) 0.0434(19) 0.0078(14) 0.0034(15) 0.0069(14)
C7 0.046(2) 0.053(2) 0.064(2) 0.0046(19) 0.0153(19) 0.0017(17)
C10 0.060(2) 0.0379(19) 0.054(2) 0.0078(16) 0.0011(19) 0.0022(16)
C8 0.060(3) 0.067(3) 0.067(3) 0.004(2) 0.026(2) 0.010(2)
C9 0.070(3) 0.053(2) 0.059(3) -0.0013(19) 0.015(2) 0.015(2)
C5 0.0447(19) 0.0390(18) 0.0456(19) 0.0131(15) 0.0044(15) 0.0064(14)
C4 0.056(2) 0.0381(19) 0.055(2) 0.0106(16) 0.0083(18) 0.0001(16)
C3 0.059(2) 0.052(2) 0.075(3) 0.021(2) 0.021(2) -0.0019(18)
Si1 0.0575(19) 0.0604(19) 0.073(2) 0.0258(15) 0.0279(15) -0.0090(14)
C11 0.114(6) 0.104(6) 0.113(6) 0.062(5) 0.029(5) 0.005(4)
C12 0.103(6) 0.135(8) 0.123(7) 0.041(5) 0.012(5) -0.019(5)
C13 0.130(8) 0.141(8) 0.137(8) 0.029(6) 0.048(6) 0.003(6)
Si1A 0.105(7) 0.099(7) 0.103(6) 0.032(4) 0.025(5) -0.013(4)
C11A 0.160(12) 0.150(12) 0.158(12) 0.045(7) 0.026(7) 0.008(7)
C12A 0.109(10) 0.125(10) 0.116(10) 0.032(7) 0.014(6) 0.004(6)
C13A 0.076(7) 0.087(7) 0.077(7) 0.027(5) 0.027(6) -0.008(5)
C21 0.0435(19) 0.044(2) 0.060(2) 0.0134(17) -0.0057(17) 0.0077(15)
C22 0.092(3) 0.047(2) 0.066(3) 0.011(2) -0.007(2) 0.017(2)
C23 0.115(4) 0.051(3) 0.091(4) 0.022(3) -0.014(3) 0.025(3)
C24 0.105(4) 0.074(3) 0.075(3) 0.036(3) -0.014(3) 0.016(3)
C25 0.117(4) 0.061(3) 0.058(3) 0.020(2) -0.014(3) 0.014(3)
C26 0.082(3) 0.046(2) 0.061(3) 0.0124(19) -0.006(2) 0.011(2)
C31 0.043(2) 0.0406(19) 0.068(3) 0.0061(18) 0.0102(18) 0.0021(15)
C32 0.045(2) 0.065(3) 0.075(3) -0.007(2) 0.001(2) -0.0028(19)
C33 0.046(3) 0.088(4) 0.117(5) -0.022(4) 0.017(3) -0.015(2)
C34 0.079(4) 0.074(4) 0.148(6) 0.009(4) 0.052(4) -0.021(3)
C35 0.089(4) 0.081(4) 0.129(5) 0.044(3) 0.047(4) 0.003(3)
C36 0.063(3) 0.065(3) 0.092(3) 0.033(3) 0.021(2) 0.009(2)
C41 0.0402(18) 0.0378(18) 0.048(2) 0.0088(15) 0.0022(15) 0.0088(14)
F42 0.0715(16) 0.0885(18) 0.0539(14) 0.0252(12) 0.0168(12) 0.0126(13)
C42 0.054(2) 0.046(2) 0.050(2) 0.0109(16) 0.0004(18) 0.0129(16)
F43 0.120(3) 0.118(2) 0.0509(16) 0.0165(15) -0.0143(16) 0.027(2)
C43 0.088(3) 0.065(3) 0.045(2) 0.0072(19) -0.012(2) 0.018(2)
F44 0.0794(19) 0.107(2) 0.098(2) -0.0002(18) -0.0487(17) 0.0138(17)
C44 0.059(3) 0.065(3) 0.071(3) -0.003(2) -0.021(2) 0.014(2)
F45 0.0358(13) 0.106(2) 0.124(2) 0.0044(18) -0.0019(14) -0.0038(13)
C45 0.038(2) 0.060(2) 0.082(3) 0.002(2) -0.005(2) 0.0047(17)
F46 0.0467(13) 0.0806(16) 0.0641(15) 0.0180(12) 0.0106(11) 0.0027(11)
C46 0.044(2) 0.048(2) 0.055(2) 0.0109(17) 0.0020(17) 0.0075(16)
C51 0.0446(19) 0.0416(18) 0.0387(18) 0.0070(14) 0.0009(15) 0.0027(14)
F52 0.0740(15) 0.0452(12) 0.0682(14) 0.0246(10) 0.0204(12) 0.0146(10)
C52 0.048(2) 0.049(2) 0.049(2) 0.0149(16) 0.0051(17) 0.0103(16)
F53 0.098(2) 0.0861(18) 0.0773(17) 0.0490(15) 0.0284(15) 0.0159(15)
C53 0.066(3) 0.066(3) 0.049(2) 0.027(2) 0.0098(19) 0.006(2)
F54 0.108(2) 0.111(2) 0.0644(17) 0.0250(16) 0.0431(16) 0.0198(18)
C54 0.063(3) 0.079(3) 0.045(2) 0.016(2) 0.0135(19) 0.015(2)
F55 0.0819(18) 0.0694(16) 0.0744(17) -0.0070(13) 0.0264(14) 0.0134(13)
C55 0.055(2) 0.059(2) 0.047(2) 0.0009(18) 0.0055(18) 0.0111(18)
F56 0.0847(17) 0.0411(12) 0.0771(16) 0.0148(11) 0.0256(13) 0.0142(11)
C56 0.048(2) 0.044(2) 0.049(2) 0.0102(16) 0.0049(17) 0.0056(15)
C61 0.0453(19) 0.0363(17) 0.045(2) 0.0103(15) 0.0066(15) 0.0078(14)
F62 0.0761(16) 0.0524(13) 0.0785(16) 0.0249(12) -0.0259(13) -0.0004(11)
C62 0.052(2) 0.0387(19) 0.055(2) 0.0126(16) -0.0028(18) 0.0029(16)
F63 0.133(3) 0.0680(17) 0.090(2) 0.0465(15) -0.0266(19) -0.0007(17)
C63 0.085(3) 0.048(2) 0.065(3) 0.026(2) -0.002(2) 0.006(2)
F64 0.128(3) 0.0550(16) 0.121(3) 0.0483(16) -0.004(2) -0.0158(16)
C64 0.084(3) 0.036(2) 0.081(3) 0.025(2) 0.003(2) -0.005(2)
F65 0.0862(19) 0.0484(14) 0.107(2) 0.0168(14) -0.0257(16) -0.0198(13)
C65 0.058(2) 0.043(2) 0.073(3) 0.0112(19) 0.000(2) -0.0008(18)
F66 0.0763(16) 0.0457(12) 0.0660(15) 0.0121(11) -0.0215(12) -0.0005(11)
C66 0.056(2) 0.0370(19) 0.056(2) 0.0087(16) -0.0004(18) 0.0052(16)

loop_
_atom_type_symbol
_atom_type_description
_atom_type_scat_dispersion_real
_atom_type_scat_dispersion_imag
_atom_type_scat_source
C C 0.0033 0.0016 'International Tables Vol C Tables 4.2.6.8 and 6.1.1.4'
H H 0.0000 0.0000 'International Tables Vol C Tables 4.2.6.8 and 6.1.1.4'
B B 0.0013 0.0007 'International Tables Vol C Tables 4.2.6.8 and 6.1.1.4'
F F 0.0171 0.0103 'International Tables Vol C Tables 4.2.6.8 and 6.1.1.4'
Si Si 0.0817 0.0704 'International Tables Vol C Tables 4.2.6.8 and 6.1.1.4'
P P 0.1023 0.0942 'International Tables Vol C Tables 4.2.6.8 and 6.1.1.4'

loop_
_geom_angle_atom_site_label_1
_geom_angle_atom_site_label_2
_geom_angle_atom_site_label_3
_geom_angle
C21 P1 C2 115.58(17)
C21 P1 C31 107.76(19)
C2 P1 C31 111.01(17)
C21 P1 B1 123.48(18)
C2 P1 B1 77.72(16)
C31 P1 B1 117.93(17)
C21 P1 C1 128.93(15)
C2 P1 C1 34.32(13)
C31 P1 C1 121.01(16)
B1 P1 C1 43.40(13)
C51 B1 C61 114.1(3)
C51 B1 C1 118.0(3)
C61 B1 C1 116.9(3)
C51 B1 P1 116.3(3)
C61 B1 P1 107.4(2)
C1 B1 P1 78.82(19)
C2 C1 C41 122.8(3)
C2 C1 B1 106.9(3)
C41 C1 B1 130.3(3)
C2 C1 P1 49.08(18)
C41 C1 P1 171.1(2)
B1 C1 P1 57.78(17)
C1 C2 C6 132.3(3)
C1 C2 P1 96.6(2)
C6 C2 P1 131.0(3)
C7 C6 C5 118.1(3)
C7 C6 C2 118.8(3)
C5 C6 C2 123.0(3)
C8 C7 C6 121.7(4)
C8 C7 H7 119.2
C6 C7 H7 119.2
C9 C10 C5 121.8(4)
C9 C10 H10 119.1
C5 C10 H10 119.1
C7 C8 C9 119.6(4)
C7 C8 H8 120.2
C9 C8 H8 120.2
C10 C9 C8 119.7(4)
C10 C9 H9 120.1
C8 C9 H9 120.1
C10 C5 C6 119.0(3)
C10 C5 C4 117.9(3)
C6 C5 C4 123.0(3)
C3 C4 C5 172.1(4)
C4 C3 Si1 169.8(4)
C4 C3 Si1A 175.9(7)
Si1 C3 Si1A 6.2(7)
C3 Si1 C12 109.4(5)
C3 Si1 C13 110.9(6)
C12 Si1 C13 109.4(6)
C3 Si1 C11 106.3(4)
C12 Si1 C11 108.5(5)
C13 Si1 C11 112.3(6)
Si1 C11 H11A 109.5
Si1 C11 H11B 109.5
H11A C11 H11B 109.5
Si1 C11 H11C 109.5
H11A C11 H11C 109.5
H11B C11 H11C 109.5
Si1 C12 H12A 109.5
Si1 C12 H12B 109.5
H12A C12 H12B 109.5
Si1 C12 H12C 109.5
H12A C12 H12C 109.5
H12B C12 H12C 109.5
Si1 C13 H13A 109.5
Si1 C13 H13B 109.5
H13A C13 H13B 109.5
Si1 C13 H13C 109.5
H13A C13 H13C 109.5
H13B C13 H13C 109.5
C12A Si1A C3 111.7(10)
C12A Si1A C11A 106.8(13)
C3 Si1A C11A 103.9(11)
C12A Si1A C13A 110.5(11)
C3 Si1A C13A 111.1(9)
C11A Si1A C13A 112.6(12)
Si1A C11A H11D 109.5
Si1A C11A H11E 109.5
H11D C11A H11E 109.5
Si1A C11A H11F 109.5
H11D C11A H11F 109.5
H11E C11A H11F 109.5
Si1A C12A H12D 109.5
Si1A C12A H12E 109.5
H12D C12A H12E 109.5
Si1A C12A H12F 109.5
H12D C12A H12F 109.5
H12E C12A H12F 109.5
Si1A C13A H13D 109.5
Si1A C13A H13E 109.5
H13D C13A H13E 109.5
Si1A C13A H13F 109.5
H13D C13A H13F 109.5
H13E C13A H13F 109.5
C26 C21 C22 119.4(4)
C26 C21 P1 119.3(3)
C22 C21 P1 121.3(3)
C23 C22 C21 119.2(4)
C23 C22 H22 120.4
C21 C22 H22 120.4
C22 C23 C24 121.0(4)
C22 C23 H23 119.5
C24 C23 H23 119.5
C25 C24 C23 119.9(5)
C25 C24 H24 120.1
C23 C24 H24 120.1
C24 C25 C26 120.4(5)
C24 C25 H25 119.8
C26 C25 H25 119.8
C25 C26 C21 120.1(4)
C25 C26 H26 120.0
C21 C26 H26 120.0
C36 C31 C32 119.6(4)
C36 C31 P1 119.6(3)
C32 C31 P1 120.7(4)
C31 C32 C33 119.3(5)
C31 C32 H32 120.3
C33 C32 H32 120.3
C34 C33 C32 120.4(5)
C34 C33 H33 119.8
C32 C33 H33 119.8
C33 C34 C35 120.8(5)
C33 C34 H34 119.6
C35 C34 H34 119.6
C34 C35 C36 119.1(6)
C34 C35 H35 120.5
C36 C35 H35 120.5
C31 C36 C35 120.8(5)
C31 C36 H36 119.6
C35 C36 H36 119.6
C46 C41 C42 116.5(3)
C46 C41 C1 122.5(3)
C42 C41 C1 121.0(3)
F42 C42 C43 117.7(4)
F42 C42 C41 120.0(3)
C43 C42 C41 122.4(4)
F43 C43 C42 120.7(5)
F43 C43 C44 120.1(4)
C42 C43 C44 119.3(4)
F44 C44 C45 119.9(5)
F44 C44 C43 120.0(5)
C45 C44 C43 120.1(4)
F45 C45 C44 120.2(4)
F45 C45 C46 120.2(4)
C44 C45 C46 119.6(4)
F46 C46 C41 120.1(3)
F46 C46 C45 117.7(4)
C41 C46 C45 122.2(4)
C52 C51 C56 112.5(3)
C52 C51 B1 123.1(3)
C56 C51 B1 124.3(3)
F52 C52 C53 115.9(3)
F52 C52 C51 119.4(3)
C53 C52 C51 124.7(4)
F53 C53 C54 119.6(4)
F53 C53 C52 121.2(4)
C54 C53 C52 119.2(4)
F54 C54 C55 120.6(4)
F54 C54 C53 120.2(4)
C55 C54 C53 119.2(4)
F55 C55 C54 120.5(4)
F55 C55 C56 119.5(4)
C54 C55 C56 120.0(4)
F56 C56 C55 115.1(3)
F56 C56 C51 120.5(3)
C55 C56 C51 124.3(4)
C62 C61 C66 114.1(3)
C62 C61 B1 125.3(3)
C66 C61 B1 120.6(3)
F62 C62 C61 120.2(3)
F62 C62 C63 115.4(3)
C61 C62 C63 124.3(4)
F63 C63 C64 120.8(4)
F63 C63 C62 120.6(4)
C64 C63 C62 118.6(4)
F64 C64 C65 120.7(4)
F64 C64 C63 119.7(4)
C65 C64 C63 119.6(4)
F65 C65 C64 119.9(4)
F65 C65 C66 120.4(4)
C64 C65 C66 119.7(4)
F66 C66 C65 116.9(3)
F66 C66 C61 119.3(3)
C65 C66 C61 123.8(4)

loop_
_geom_bond_atom_site_label_1
_geom_bond_atom_site_label_2
_geom_bond_distance
P1 C21 1.792(4)
P1 C2 1.794(3)
P1 C31 1.814(4)
P1 B1 2.034(4)
P1 C1 2.359(3)
B1 C51 1.616(5)
B1 C61 1.626(5)
B1 C1 1.652(5)
C1 C2 1.339(5)
C1 C41 1.489(5)
C2 C6 1.479(5)
C6 C7 1.398(5)
C6 C5 1.409(5)
C7 C8 1.374(6)
C7 H7 0.9400
C10 C9 1.361(6)
C10 C5 1.394(5)
C10 H10 0.9400
C8 C9 1.391(6)
C8 H8 0.9400
C9 H9 0.9400
C5 C4 1.432(5)
C4 C3 1.209(5)
C3 Si1 1.830(6)
C3 Si1A 1.839(12)
Si1 C12 1.845(9)
Si1 C13 1.846(10)
Si1 C11 1.849(9)
C11 H11A 0.9700
C11 H11B 0.9700
C11 H11C 0.9700
C12 H12A 0.9700
C12 H12B 0.9700
C12 H12C 0.9700
C13 H13A 0.9700
C13 H13B 0.9700
C13 H13C 0.9700
Si1A C12A 1.831(14)
Si1A C11A 1.849(14)
Si1A C13A 1.850(13)
C11A H11D 0.9700
C11A H11E 0.9700
C11A H11F 0.9700
C12A H12D 0.9700
C12A H12E 0.9700
C12A H12F 0.9700
C13A H13D 0.9700
C13A H13E 0.9700
C13A H13F 0.9700
C21 C26 1.379(6)
C21 C22 1.402(5)
C22 C23 1.366(7)
C22 H22 0.9400
C23 C24 1.370(7)
C23 H23 0.9400
C24 C25 1.370(7)
C24 H24 0.9400
C25 C26 1.370(6)
C25 H25 0.9400
C26 H26 0.9400
C31 C36 1.378(6)
C31 C32 1.390(6)
C32 C33 1.394(7)
C32 H32 0.9400
C33 C34 1.362(9)
C33 H33 0.9400
C34 C35 1.384(9)
C34 H34 0.9400
C35 C36 1.385(7)
C35 H35 0.9400
C36 H36 0.9400
C41 C46 1.369(5)
C41 C42 1.383(5)
F42 C42 1.344(5)
C42 C43 1.366(6)
F43 C43 1.345(5)
C43 C44 1.376(7)
F44 C44 1.347(5)
C44 C45 1.353(7)
F45 C45 1.336(5)
C45 C46 1.381(6)
F46 C46 1.341(5)
C51 C52 1.389(5)
C51 C56 1.396(5)
F52 C52 1.350(4)
C52 C53 1.375(5)
F53 C53 1.338(5)
C53 C54 1.373(6)
F54 C54 1.342(5)
C54 C55 1.355(6)
F55 C55 1.350(4)
C55 C56 1.371(5)
F56 C56 1.352(4)
C61 C62 1.367(5)
C61 C66 1.385(5)
F62 C62 1.354(4)
C62 C63 1.385(5)
F63 C63 1.328(5)
C63 C64 1.377(6)
F64 C64 1.341(5)
C64 C65 1.354(6)
F65 C65 1.346(5)
C65 C66 1.375(6)
F66 C66 1.352(4)

loop_
_geom_torsion_atom_site_label_1
_geom_torsion_atom_site_label_2
_geom_torsion_atom_site_label_3
_geom_torsion_atom_site_label_4
_geom_torsion
C21 P1 B1 C51 -2.5(3)
C2 P1 B1 C51 -115.2(3)
C31 P1 B1 C51 137.4(3)
C1 P1 B1 C51 -115.9(3)
C21 P1 B1 C61 -131.7(2)
C2 P1 B1 C61 115.6(3)
C31 P1 B1 C61 8.2(3)
C1 P1 B1 C61 114.9(3)
C21 P1 B1 C1 113.4(2)
C2 P1 B1 C1 0.70(18)
C31 P1 B1 C1 -106.7(2)
C51 B1 C1 C2 113.1(3)
C61 B1 C1 C2 -105.0(3)
P1 B1 C1 C2 -1.0(3)
C51 B1 C1 C41 -70.6(5)
C61 B1 C1 C41 71.3(5)
P1 B1 C1 C41 175.3(3)
C51 B1 C1 P1 114.0(3)
C61 B1 C1 P1 -104.0(3)
C21 P1 C1 C2 78.5(3)
C31 P1 C1 C2 -82.0(3)
B1 P1 C1 C2 178.8(3)
C21 P1 C1 C41 103.4(16)
C2 P1 C1 C41 24.9(15)
C31 P1 C1 C41 -57.1(16)
B1 P1 C1 C41 -156.3(16)
C21 P1 C1 B1 -100.3(3)
C2 P1 C1 B1 -178.8(3)
C31 P1 C1 B1 99.2(2)
C41 C1 C2 C6 0.8(6)
B1 C1 C2 C6 177.4(4)
P1 C1 C2 C6 176.3(5)
C41 C1 C2 P1 -175.6(3)
B1 C1 C2 P1 1.1(3)
C21 P1 C2 C1 -122.3(2)
C31 P1 C2 C1 114.6(2)
B1 P1 C2 C1 -0.9(2)
C21 P1 C2 C6 61.3(4)
C31 P1 C2 C6 -61.8(4)
B1 P1 C2 C6 -177.2(4)
C1 P1 C2 C6 -176.4(5)
C1 C2 C6 C7 -126.9(4)
P1 C2 C6 C7 48.3(5)
C1 C2 C6 C5 51.7(6)
P1 C2 C6 C5 -133.2(3)
C5 C6 C7 C8 -3.3(6)
C2 C6 C7 C8 175.4(4)
C6 C7 C8 C9 0.7(7)
C5 C10 C9 C8 -0.9(7)
C7 C8 C9 C10 1.4(7)
C9 C10 C5 C6 -1.7(6)
C9 C10 C5 C4 175.2(4)
C7 C6 C5 C10 3.7(5)
C2 C6 C5 C10 -174.9(3)
C7 C6 C5 C4 -173.1(4)
C2 C6 C5 C4 8.3(6)
C10 C5 C4 C3 -30(3)
C6 C5 C4 C3 147(3)
C5 C4 C3 Si1 -17(5)
C5 C4 C3 Si1A -18(11)
C4 C3 Si1 C12 101(3)
Si1A C3 Si1 C12 -79(6)
C4 C3 Si1 C13 -138(2)
Si1A C3 Si1 C13 42(6)
C4 C3 Si1 C11 -15(3)
Si1A C3 Si1 C11 164(6)
C4 C3 Si1A C12A 127(8)
Si1 C3 Si1A C12A 125(6)
C4 C3 Si1A C11A 12(9)
Si1 C3 Si1A C11A 10(5)
C4 C3 Si1A C13A -110(8)
Si1 C3 Si1A C13A -111(6)
C2 P1 C21 C26 144.6(3)
C31 P1 C21 C26 -90.6(4)
B1 P1 C21 C26 52.7(4)
C1 P1 C21 C26 106.8(4)
C2 P1 C21 C22 -34.4(4)
C31 P1 C21 C22 90.4(4)
B1 P1 C21 C22 -126.4(4)
C1 P1 C21 C22 -72.2(4)
C26 C21 C22 C23 -1.2(7)
P1 C21 C22 C23 177.9(4)
C21 C22 C23 C24 1.5(9)
C22 C23 C24 C25 -0.1(9)
C23 C24 C25 C26 -1.6(9)
C24 C25 C26 C21 1.9(8)
C22 C21 C26 C25 -0.5(7)
P1 C21 C26 C25 -179.6(4)
C21 P1 C31 C36 -167.9(3)
C2 P1 C31 C36 -40.4(4)
B1 P1 C31 C36 46.5(4)
C1 P1 C31 C36 -3.7(4)
C21 P1 C31 C32 15.4(4)
C2 P1 C31 C32 142.9(3)
B1 P1 C31 C32 -130.2(3)
C1 P1 C31 C32 179.6(3)
C36 C31 C32 C33 0.3(6)
P1 C31 C32 C33 177.0(3)
C31 C32 C33 C34 0.5(7)
C32 C33 C34 C35 -0.8(9)
C33 C34 C35 C36 0.3(9)
C32 C31 C36 C35 -0.8(7)
P1 C31 C36 C35 -177.6(4)
C34 C35 C36 C31 0.5(8)
C2 C1 C41 C46 -120.7(4)
B1 C1 C41 C46 63.5(5)
P1 C1 C41 C46 -143.0(14)
C2 C1 C41 C42 59.2(5)
B1 C1 C41 C42 -116.6(4)
P1 C1 C41 C42 36.9(17)
C46 C41 C42 F42 -178.4(3)
C1 C41 C42 F42 1.6(5)
C46 C41 C42 C43 0.3(6)
C1 C41 C42 C43 -179.6(4)
F42 C42 C43 F43 -1.0(6)
C41 C42 C43 F43 -179.8(4)
F42 C42 C43 C44 178.9(4)
C41 C42 C43 C44 0.2(6)
F43 C43 C44 F44 -0.3(7)
C42 C43 C44 F44 179.7(4)
F43 C43 C44 C45 179.9(4)
C42 C43 C44 C45 -0.1(7)
F44 C44 C45 F45 -1.5(7)
C43 C44 C45 F45 178.3(4)
F44 C44 C45 C46 179.7(4)
C43 C44 C45 C46 -0.5(7)
C42 C41 C46 F46 -179.2(3)
C1 C41 C46 F46 0.7(5)
C42 C41 C46 C45 -0.9(5)
C1 C41 C46 C45 179.0(3)
F45 C45 C46 F46 0.6(6)
C44 C45 C46 F46 179.3(4)
F45 C45 C46 C41 -177.8(4)
C44 C45 C46 C41 1.0(6)
C61 B1 C51 C52 171.3(3)
C1 B1 C51 C52 -45.7(5)
P1 B1 C51 C52 45.3(4)
C61 B1 C51 C56 -9.1(5)
C1 B1 C51 C56 134.0(4)
P1 B1 C51 C56 -135.0(3)
C56 C51 C52 F52 -179.0(3)
B1 C51 C52 F52 0.7(5)
C56 C51 C52 C53 1.7(6)
B1 C51 C52 C53 -178.6(4)
F52 C52 C53 F53 -1.4(6)
C51 C52 C53 F53 177.9(4)
F52 C52 C53 C54 179.5(4)
C51 C52 C53 C54 -1.3(6)
F53 C53 C54 F54 0.4(7)
C52 C53 C54 F54 179.6(4)
F53 C53 C54 C55 -179.2(4)
C52 C53 C54 C55 -0.1(7)
F54 C54 C55 F55 0.5(6)
C53 C54 C55 F55 -179.8(4)
F54 C54 C55 C56 -178.9(4)
C53 C54 C55 C56 0.8(6)
F55 C55 C56 F56 2.3(5)
C54 C55 C56 F56 -178.3(4)
F55 C55 C56 C51 -179.6(3)
C54 C55 C56 C51 -0.2(6)
C52 C51 C56 F56 177.0(3)
B1 C51 C56 F56 -2.7(5)
C52 C51 C56 C55 -1.0(5)
B1 C51 C56 C55 179.3(3)
C51 B1 C61 C62 105.3(4)
C1 B1 C61 C62 -38.1(5)
P1 B1 C61 C62 -124.2(3)
C51 B1 C61 C66 -74.9(4)
C1 B1 C61 C66 141.6(3)
P1 B1 C61 C66 55.6(4)
C66 C61 C62 F62 176.7(3)
B1 C61 C62 F62 -3.6(6)
C66 C61 C62 C63 -1.3(6)
B1 C61 C62 C63 178.4(4)
F62 C62 C63 F63 0.7(6)
C61 C62 C63 F63 178.8(4)
F62 C62 C63 C64 -177.8(4)
C61 C62 C63 C64 0.2(7)
F63 C63 C64 F64 1.4(7)
C62 C63 C64 F64 180.0(4)
F63 C63 C64 C65 -178.1(4)
C62 C63 C64 C65 0.5(7)
F64 C64 C65 F65 -0.5(7)
C63 C64 C65 F65 179.1(4)
F64 C64 C65 C66 -179.5(4)
C63 C64 C65 C66 0.0(7)
F65 C65 C66 F66 -1.6(6)
C64 C65 C66 F66 177.4(4)
F65 C65 C66 C61 179.7(4)
C64 C65 C66 C61 -1.3(7)
C62 C61 C66 F66 -176.8(3)
B1 C61 C66 F66 3.4(5)
C62 C61 C66 C65 1.9(6)
B1 C61 C66 C65 -177.9(4)

loop_
_platon_squeeze_void_nr
_platon_squeeze_void_average_x
_platon_squeeze_void_average_y
_platon_squeeze_void_average_z
_platon_squeeze_void_volume
_platon_squeeze_void_count_electrons
_platon_squeeze_void_content
1 -0.025 0.500 0.500 247 33 ' '
2 0.146 0.100 0.167 7 0 ' '
3 0.405 0.181 0.962 13 1 ' '
4 0.594 0.819 0.038 13 1 ' '
5 0.854 0.900 0.833 7 0 ' '
